data_4105377
loop_
_publ_author_name
'Eamonn Conrad'
'Neil Burford'
'Robert McDonald'
'Michael J. Ferguson'

_publ_section_title
;
 Phosphinopnictonium Cations: High Yield and General Preparative
 Procedures for New Interpnictogen Frameworks Exploiting As\\rightarrow P
 and Sb\\rightarrow P Coordinate Bonds
;
_journal_name_full 'Journal of the American Chemical Society'
_journal_page_first 17000
_journal_page_last 17008
_journal_paper_doi 10.1021/ja907613c
_journal_volume 131
_journal_year 2009
_chemical_formula_moiety 'C18 H28 As2 P2, 2(Al Cl4)'
_chemical_formula_sum 'C18 H28 Al2 As2 Cl8 P2'
_chemical_formula_weight 793.74
_chemical_name_systematic
; 

 ? 

;
_space_group_IT_number 14
_symmetry_cell_setting monoclinic
_symmetry_space_group_name_Hall '-P 2ybc'
_symmetry_space_group_name_H-M 'P 1 21/c 1'
_atom_sites_solution_hydrogens geom
_atom_sites_solution_primary direct
_atom_sites_solution_secondary difmap
_audit_creation_method SHELXL-97
_cell_angle_alpha 90.00
_cell_angle_beta 97.8153(17)
_cell_angle_gamma 90.00
_cell_formula_units_Z 6
_cell_length_a 28.143(4)
_cell_length_b 15.696(2)
_cell_length_c 11.3857(15)
_cell_measurement_reflns_used 9732
_cell_measurement_temperature 173(2)
_cell_measurement_theta_max 27.14
_cell_measurement_theta_min 2.52
_cell_volume 4982.7(12)
_computing_cell_refinement 'Bruker SAINT'
_computing_data_collection 'Bruker APEX2'
_computing_data_reduction 'Bruker SAINT'
_computing_molecular_graphics 'Bruker SHELXTL'
_computing_publication_material 'Bruker SHELXTL'
_computing_structure_refinement 'SHELXL-97 (Sheldrick, 2008)'
_computing_structure_solution 'DIRDIF-2008 (Beurskens et al., 2008)'
_diffrn_ambient_temperature 173(2)
_diffrn_measured_fraction_theta_full 0.995
_diffrn_measured_fraction_theta_max 0.995
_diffrn_measurement_device_type 'Bruker APEX-II CCD'
_diffrn_measurement_method '\w scans'
_diffrn_radiation_monochromator graphite
_diffrn_radiation_source 'fine-focus sealed tube'
_diffrn_radiation_type MoK\a
_diffrn_radiation_wavelength 0.71073
_diffrn_reflns_av_R_equivalents 0.0335
_diffrn_reflns_av_sigmaI/netI 0.0287
_diffrn_reflns_limit_h_max 36
_diffrn_reflns_limit_h_min -36
_diffrn_reflns_limit_k_max 20
_diffrn_reflns_limit_k_min -20
_diffrn_reflns_limit_l_max 14
_diffrn_reflns_limit_l_min -14
_diffrn_reflns_number 42395
_diffrn_reflns_theta_full 27.48
_diffrn_reflns_theta_max 27.48
_diffrn_reflns_theta_min 1.46
_exptl_absorpt_coefficient_mu 2.814
_exptl_absorpt_correction_T_max 0.5317
_exptl_absorpt_correction_T_min 0.2960
_exptl_absorpt_correction_type integration
_exptl_absorpt_process_details 'SADABS (Sheldrick, 2008)'
_exptl_crystal_colour colourless
_exptl_crystal_density_diffrn 1.587
_exptl_crystal_description prism
_exptl_crystal_F_000 2364
_exptl_crystal_size_max 0.57
_exptl_crystal_size_mid 0.31
_exptl_crystal_size_min 0.26
_refine_diff_density_max 1.500
_refine_diff_density_min -1.199
_refine_diff_density_rms 0.087
_refine_ls_extinction_method none
_refine_ls_goodness_of_fit_ref 1.047
_refine_ls_hydrogen_treatment constr
_refine_ls_matrix_type full
_refine_ls_number_parameters 442
_refine_ls_number_reflns 11379
_refine_ls_number_restraints 0
_refine_ls_restrained_S_all 1.047
_refine_ls_R_factor_all 0.0586
_refine_ls_R_factor_gt 0.0425
_refine_ls_shift/su_max 0.001
_refine_ls_shift/su_mean 0.000
_refine_ls_structure_factor_coef Fsqd
_refine_ls_weighting_details 'calc w=1/[\s^2^(Fo^2^)+(0.0474P)^2^+8.0066P] where P=(Fo^2^+2Fc^2^)/3'
_refine_ls_weighting_scheme calc
_refine_ls_wR_factor_gt 0.1026
_refine_ls_wR_factor_ref 0.1104
_reflns_number_gt 8909
_reflns_number_total 11379
_reflns_threshold_expression I>2\s(I)
_cod_data_source_file ja907613c_si_003.cif
_cod_data_source_block dal0921
_cod_original_cell_volume 4982.9(12)
_cod_original_sg_symbol_H-M 'P 21/c'
_cod_database_code 4105377

loop_
_symmetry_equiv_pos_as_xyz
'x, y, z'
'-x, y+1/2, -z+1/2'
'-x, -y, -z'
'x, -y-1/2, z-1/2'

loop_
_atom_site_label
_atom_site_type_symbol
_atom_site_fract_x
_atom_site_fract_y
_atom_site_fract_z
_atom_site_U_iso_or_equiv
_atom_site_adp_type
_atom_site_occupancy
_atom_site_symmetry_multiplicity
_atom_site_calc_flag
_atom_site_refinement_flags
As1 As 0.104547(12) 0.44559(2) 0.29671(3) 0.03036(9) Uani 1 1 d .
As2 As 0.222163(12) 0.53428(2) -0.01287(3) 0.03046(9) Uani 1 1 d .
P1 P 0.16396(3) 0.52284(5) 0.22356(7) 0.02794(18) Uani 1 1 d .
P2 P 0.16956(3) 0.44284(5) 0.06448(7) 0.02691(17) Uani 1 1 d .
C1 C 0.07155(14) 0.5259(3) 0.3826(4) 0.0448(9) Uani 1 1 d .
H1A H 0.0450 0.4974 0.4141 0.054 Uiso 1 1 calc R
H1B H 0.0589 0.5722 0.3295 0.054 Uiso 1 1 calc R
H1C H 0.0938 0.5494 0.4483 0.054 Uiso 1 1 calc R
C2 C 0.13560(16) 0.3599(3) 0.3982(4) 0.0503(10) Uani 1 1 d .
H2A H 0.1579 0.3869 0.4610 0.060 Uiso 1 1 calc R
H2B H 0.1534 0.3216 0.3521 0.060 Uiso 1 1 calc R
H2C H 0.1115 0.3273 0.4338 0.060 Uiso 1 1 calc R
C3 C 0.05809(16) 0.3908(3) 0.1836(4) 0.0596(12) Uani 1 1 d .
H3A H 0.0394 0.4340 0.1353 0.071 Uiso 1 1 calc R
H3B H 0.0366 0.3563 0.2252 0.071 Uiso 1 1 calc R
H3C H 0.0744 0.3540 0.1323 0.071 Uiso 1 1 calc R
C4 C 0.25977(15) 0.4644(3) -0.1017(4) 0.0490(10) Uani 1 1 d .
H4A H 0.2388 0.4369 -0.1666 0.059 Uiso 1 1 calc R
H4B H 0.2762 0.4207 -0.0497 0.059 Uiso 1 1 calc R
H4C H 0.2835 0.4996 -0.1345 0.059 Uiso 1 1 calc R
C5 C 0.18652(13) 0.6118(2) -0.1196(3) 0.0407(8) Uani 1 1 d .
H5A H 0.2085 0.6431 -0.1638 0.049 Uiso 1 1 calc R
H5B H 0.1694 0.6521 -0.0748 0.049 Uiso 1 1 calc R
H5C H 0.1634 0.5801 -0.1753 0.049 Uiso 1 1 calc R
C6 C 0.26429(15) 0.5977(3) 0.1024(4) 0.0570(12) Uani 1 1 d .
H6A H 0.2857 0.6331 0.0619 0.068 Uiso 1 1 calc R
H6B H 0.2834 0.5581 0.1561 0.068 Uiso 1 1 calc R
H6C H 0.2452 0.6341 0.1481 0.068 Uiso 1 1 calc R
C11 C 0.12743(12) 0.6095(2) 0.1513(3) 0.0317(7) Uani 1 1 d .
C12 C 0.09316(12) 0.6014(2) 0.0519(3) 0.0374(8) Uani 1 1 d .
H12 H 0.0862 0.5470 0.0171 0.045 Uiso 1 1 calc R
C13 C 0.06911(13) 0.6730(3) 0.0036(4) 0.0464(10) Uani 1 1 d .
H13 H 0.0457 0.6676 -0.0645 0.056 Uiso 1 1 calc R
C14 C 0.07889(16) 0.7517(3) 0.0535(5) 0.0652(14) Uani 1 1 d .
H14 H 0.0623 0.8007 0.0203 0.078 Uiso 1 1 calc R
C15 C 0.1127(2) 0.7592(3) 0.1515(6) 0.095(2) Uani 1 1 d .
H15 H 0.1193 0.8136 0.1865 0.114 Uiso 1 1 calc R
C16 C 0.13728(17) 0.6888(3) 0.1999(5) 0.0658(15) Uani 1 1 d .
H16 H 0.1611 0.6951 0.2670 0.079 Uiso 1 1 calc R
C21 C 0.21285(12) 0.3617(2) 0.1253(3) 0.0297(7) Uani 1 1 d .
C22 C 0.24332(14) 0.3670(3) 0.2317(3) 0.0473(10) Uani 1 1 d .
H22 H 0.2432 0.4165 0.2795 0.057 Uiso 1 1 calc R
C23 C 0.27388(16) 0.2999(3) 0.2681(4) 0.0555(12) Uani 1 1 d .
H23 H 0.2943 0.3031 0.3416 0.067 Uiso 1 1 calc R
C24 C 0.27467(15) 0.2287(3) 0.1979(4) 0.0492(10) Uani 1 1 d .
H24 H 0.2959 0.1831 0.2229 0.059 Uiso 1 1 calc R
C25 C 0.24504(15) 0.2230(2) 0.0923(4) 0.0475(10) Uani 1 1 d .
H25 H 0.2459 0.1739 0.0440 0.057 Uiso 1 1 calc R
C26 C 0.21383(14) 0.2890(2) 0.0563(3) 0.0413(9) Uani 1 1 d .
H26 H 0.1929 0.2844 -0.0163 0.050 Uiso 1 1 calc R
As3 As 0.446927(12) 0.44571(2) 0.66187(3) 0.03024(9) Uani 1 1 d .
P3 P 0.49679(3) 0.53907(6) 0.57988(8) 0.03158(19) Uani 1 1 d .
C7 C 0.40600(14) 0.5145(3) 0.7449(4) 0.0452(9) Uani 1 1 d .
H7A H 0.3832 0.4778 0.7788 0.054 Uiso 1 1 calc R
H7B H 0.3884 0.5550 0.6896 0.054 Uiso 1 1 calc R
H7C H 0.4255 0.5458 0.8086 0.054 Uiso 1 1 calc R
C8 C 0.40807(14) 0.3740(3) 0.5516(4) 0.0448(9) Uani 1 1 d .
H8A H 0.3862 0.3407 0.5937 0.054 Uiso 1 1 calc R
H8B H 0.4287 0.3353 0.5137 0.054 Uiso 1 1 calc R
H8C H 0.3894 0.4092 0.4910 0.054 Uiso 1 1 calc R
C9 C 0.48567(15) 0.3735(3) 0.7698(4) 0.0484(10) Uani 1 1 d .
H9A H 0.5060 0.4083 0.8279 0.058 Uiso 1 1 calc R
H9B H 0.5060 0.3380 0.7262 0.058 Uiso 1 1 calc R
H9C H 0.4650 0.3369 0.8110 0.058 Uiso 1 1 calc R
C31 C 0.45198(12) 0.6166(2) 0.5164(3) 0.0359(8) Uani 1 1 d .
C32 C 0.41747(14) 0.6038(3) 0.4183(4) 0.0460(9) Uani 1 1 d .
H32 H 0.4156 0.5505 0.3783 0.055 Uiso 1 1 calc R
C33 C 0.38603(15) 0.6683(3) 0.3793(4) 0.0564(11) Uani 1 1 d .
H33 H 0.3629 0.6598 0.3113 0.068 Uiso 1 1 calc R
C34 C 0.38788(18) 0.7455(3) 0.4384(5) 0.0715(15) Uani 1 1 d .
H34 H 0.3662 0.7899 0.4112 0.086 Uiso 1 1 calc R
C35 C 0.4213(2) 0.7574(3) 0.5366(6) 0.095(2) Uani 1 1 d .
H35 H 0.4223 0.8098 0.5785 0.114 Uiso 1 1 calc R
C36 C 0.45331(18) 0.6938(3) 0.5748(5) 0.0694(15) Uani 1 1 d .
H36 H 0.4766 0.7032 0.6421 0.083 Uiso 1 1 calc R
Cl1 Cl 0.29860(4) 0.49086(7) 0.48899(12) 0.0663(3) Uani 1 1 d .
Cl2 Cl 0.25411(5) 0.69153(7) 0.40877(10) 0.0614(3) Uani 1 1 d .
Cl3 Cl 0.29494(4) 0.64856(7) 0.70395(9) 0.0531(3) Uani 1 1 d .
Cl4 Cl 0.19045(4) 0.55154(11) 0.56899(11) 0.0815(5) Uani 1 1 d .
Al1 Al 0.25939(4) 0.59689(7) 0.54229(9) 0.0326(2) Uani 1 1 d .
Cl5 Cl 0.14419(4) 0.14101(8) 0.24379(10) 0.0567(3) Uani 1 1 d .
Cl6 Cl 0.03438(3) 0.15469(7) 0.06712(9) 0.0502(2) Uani 1 1 d .
Cl7 Cl 0.06438(4) -0.02973(7) 0.22580(13) 0.0654(3) Uani 1 1 d .
Cl8 Cl 0.03899(6) 0.15602(12) 0.37034(12) 0.0927(5) Uani 1 1 d .
Al2 Al 0.07078(4) 0.10498(7) 0.22845(9) 0.0333(2) Uani 1 1 d .
Cl9 Cl 0.37210(4) 0.33839(6) -0.05844(9) 0.0474(2) Uani 1 1 d .
Cl10 Cl 0.38878(7) 0.52120(9) 0.10756(18) 0.1182(8) Uani 1 1 d .
Cl11 Cl 0.39863(7) 0.32278(11) 0.24695(11) 0.0960(6) Uani 1 1 d .
Cl12 Cl 0.48479(5) 0.38650(16) 0.08909(13) 0.1143(8) Uani 1 1 d .
Al3 Al 0.41044(4) 0.39393(7) 0.09716(9) 0.0329(2) Uani 1 1 d .

loop_
_atom_site_aniso_label
_atom_site_aniso_U_11
_atom_site_aniso_U_22
_atom_site_aniso_U_33
_atom_site_aniso_U_23
_atom_site_aniso_U_13
_atom_site_aniso_U_12
As1 0.03314(18) 0.03112(18) 0.02768(18) 0.00044(13) 0.00725(13) 0.00190(14)
As2 0.02717(17) 0.03446(19) 0.03001(18) 0.00028(14) 0.00490(13) -0.00090(13)
P1 0.0281(4) 0.0291(4) 0.0259(4) -0.0013(3) 0.0012(3) 0.0022(3)
P2 0.0263(4) 0.0284(4) 0.0254(4) -0.0015(3) 0.0012(3) 0.0022(3)
C1 0.042(2) 0.044(2) 0.051(2) -0.0041(18) 0.0144(18) 0.0099(17)
C2 0.062(3) 0.042(2) 0.050(2) 0.0165(19) 0.019(2) 0.0193(19)
C3 0.059(3) 0.073(3) 0.046(2) -0.014(2) 0.006(2) -0.030(2)
C4 0.042(2) 0.050(2) 0.059(3) -0.002(2) 0.0236(19) 0.0082(18)
C5 0.039(2) 0.041(2) 0.043(2) 0.0109(17) 0.0097(16) 0.0039(16)
C6 0.047(2) 0.070(3) 0.051(3) -0.010(2) -0.002(2) -0.027(2)
C11 0.0280(17) 0.0300(17) 0.0365(18) 0.0029(14) 0.0022(14) 0.0046(13)
C12 0.0346(19) 0.039(2) 0.038(2) 0.0007(16) 0.0030(15) 0.0025(15)
C13 0.0281(18) 0.059(3) 0.050(2) 0.0132(19) -0.0034(16) 0.0066(17)
C14 0.047(3) 0.037(2) 0.105(4) 0.018(2) -0.015(3) 0.0078(18)
C15 0.085(4) 0.030(2) 0.150(6) -0.014(3) -0.058(4) 0.012(2)
C16 0.062(3) 0.033(2) 0.090(4) -0.008(2) -0.036(3) 0.0078(19)
C21 0.0282(16) 0.0306(17) 0.0303(17) 0.0034(13) 0.0038(13) 0.0017(13)
C22 0.047(2) 0.055(2) 0.037(2) -0.0093(18) -0.0056(17) 0.0209(19)
C23 0.052(2) 0.072(3) 0.038(2) -0.001(2) -0.0107(18) 0.028(2)
C24 0.048(2) 0.046(2) 0.054(2) 0.0123(19) 0.0077(19) 0.0212(18)
C25 0.055(2) 0.0298(19) 0.057(3) 0.0006(17) 0.003(2) 0.0076(17)
C26 0.046(2) 0.0332(19) 0.042(2) -0.0006(16) -0.0032(17) 0.0017(16)
As3 0.02891(18) 0.03592(19) 0.02594(17) 0.00317(14) 0.00394(13) 0.00037(14)
P3 0.0281(4) 0.0399(5) 0.0263(4) -0.0031(4) 0.0020(3) -0.0043(4)
C7 0.039(2) 0.053(2) 0.046(2) -0.0035(19) 0.0153(17) 0.0039(18)
C8 0.047(2) 0.042(2) 0.044(2) -0.0029(17) 0.0016(17) -0.0117(17)
C9 0.045(2) 0.059(3) 0.041(2) 0.0189(19) 0.0058(17) 0.0128(19)
C31 0.0335(18) 0.0374(19) 0.0360(19) 0.0075(15) 0.0023(14) -0.0033(15)
C32 0.041(2) 0.055(2) 0.041(2) -0.0051(18) 0.0021(17) 0.0056(18)
C33 0.040(2) 0.073(3) 0.052(3) 0.008(2) -0.0076(19) 0.003(2)
C34 0.059(3) 0.045(3) 0.104(4) 0.018(3) -0.014(3) 0.007(2)
C35 0.093(4) 0.037(3) 0.137(6) -0.007(3) -0.049(4) 0.007(3)
C36 0.069(3) 0.038(2) 0.089(4) -0.007(2) -0.033(3) 0.000(2)
Cl1 0.0641(7) 0.0437(6) 0.0859(9) -0.0219(6) -0.0082(6) 0.0124(5)
Cl2 0.0766(8) 0.0468(6) 0.0555(6) 0.0153(5) -0.0107(6) -0.0008(5)
Cl3 0.0492(6) 0.0692(7) 0.0385(5) -0.0156(5) -0.0028(4) -0.0091(5)
Cl4 0.0497(7) 0.1411(14) 0.0566(7) -0.0240(8) 0.0177(5) -0.0419(8)
Al1 0.0306(5) 0.0365(6) 0.0301(5) -0.0025(4) 0.0014(4) -0.0029(4)
Cl5 0.0378(5) 0.0816(8) 0.0490(6) -0.0068(5) 0.0002(4) -0.0096(5)
Cl6 0.0410(5) 0.0574(6) 0.0501(6) 0.0194(5) -0.0013(4) 0.0068(4)
Cl7 0.0628(7) 0.0384(5) 0.0916(9) 0.0186(6) -0.0019(6) 0.0043(5)
Cl8 0.0865(10) 0.1413(14) 0.0569(8) -0.0194(8) 0.0338(7) 0.0356(10)
Al2 0.0329(5) 0.0381(6) 0.0296(5) 0.0003(4) 0.0069(4) 0.0058(4)
Cl9 0.0556(6) 0.0414(5) 0.0401(5) -0.0091(4) -0.0121(4) 0.0030(4)
Cl10 0.1425(15) 0.0398(7) 0.1494(16) -0.0374(8) -0.0628(13) 0.0245(8)
Cl11 0.1458(14) 0.1020(11) 0.0393(6) 0.0053(7) 0.0100(7) -0.0717(11)
Cl12 0.0404(7) 0.245(2) 0.0576(8) -0.0384(11) 0.0076(6) -0.0053(10)
Al3 0.0357(6) 0.0333(5) 0.0295(5) -0.0028(4) 0.0039(4) -0.0056(4)

loop_
_atom_type_symbol
_atom_type_description
_atom_type_scat_dispersion_real
_atom_type_scat_dispersion_imag
_atom_type_scat_source
C C 0.0033 0.0016 'International Tables Vol C Tables 4.2.6.8 and 6.1.1.4'
H H 0.0000 0.0000 'International Tables Vol C Tables 4.2.6.8 and 6.1.1.4'
Al Al 0.0645 0.0514 'International Tables Vol C Tables 4.2.6.8 and 6.1.1.4'
P P 0.1023 0.0942 'International Tables Vol C Tables 4.2.6.8 and 6.1.1.4'
Cl Cl 0.1484 0.1585 'International Tables Vol C Tables 4.2.6.8 and 6.1.1.4'
As As 0.0499 2.0058 'International Tables Vol C Tables 4.2.6.8 and 6.1.1.4'

loop_
_geom_angle_atom_site_label_1
_geom_angle_atom_site_label_2
_geom_angle_atom_site_label_3
_geom_angle
_geom_angle_site_symmetry_1
_geom_angle_site_symmetry_3
C2 As1 C3 107.9(2) . .
C2 As1 C1 111.69(18) . .
C3 As1 C1 107.8(2) . .
C2 As1 P1 107.11(14) . .
C3 As1 P1 117.11(14) . .
C1 As1 P1 105.30(13) . .
C5 As2 C4 108.11(18) . .
C5 As2 C6 109.1(2) . .
C4 As2 C6 109.0(2) . .
C5 As2 P2 109.23(12) . .
C4 As2 P2 105.90(13) . .
C6 As2 P2 115.29(14) . .
C11 P1 P2 98.67(12) . .
C11 P1 As1 99.33(11) . .
P2 P1 As1 97.58(4) . .
C21 P2 P1 101.64(11) . .
C21 P2 As2 98.50(11) . .
P1 P2 As2 94.54(4) . .
C16 C11 C12 119.3(3) . .
C16 C11 P1 114.9(3) . .
C12 C11 P1 125.7(3) . .
C13 C12 C11 119.8(4) . .
C14 C13 C12 120.4(4) . .
C15 C14 C13 119.5(4) . .
C14 C15 C16 120.9(4) . .
C11 C16 C15 120.1(4) . .
C26 C21 C22 119.1(3) . .
C26 C21 P2 114.9(3) . .
C22 C21 P2 126.0(3) . .
C23 C22 C21 120.0(4) . .
C24 C23 C22 120.1(4) . .
C25 C24 C23 120.4(4) . .
C24 C25 C26 119.9(4) . .
C25 C26 C21 120.5(4) . .
C9 As3 C8 107.40(19) . .
C9 As3 C7 110.28(18) . .
C8 As3 C7 109.04(18) . .
C9 As3 P3 108.22(13) . .
C8 As3 P3 115.59(13) . .
C7 As3 P3 106.28(13) . .
C31 P3 P3 99.92(13) . 3_666
C31 P3 As3 99.06(12) . .
P3 P3 As3 95.86(5) 3_666 .
C36 C31 C32 118.9(4) . .
C36 C31 P3 115.0(3) . .
C32 C31 P3 126.1(3) . .
C33 C32 C31 120.0(4) . .
C32 C33 C34 120.5(4) . .
C35 C34 C33 119.4(4) . .
C34 C35 C36 120.4(5) . .
C35 C36 C31 120.8(4) . .
Cl2 Al1 Cl4 111.18(7) . .
Cl2 Al1 Cl1 109.40(7) . .
Cl4 Al1 Cl1 107.29(7) . .
Cl2 Al1 Cl3 109.39(7) . .
Cl4 Al1 Cl3 109.52(6) . .
Cl1 Al1 Cl3 110.03(6) . .
Cl8 Al2 Cl7 110.22(8) . .
Cl8 Al2 Cl6 108.53(7) . .
Cl7 Al2 Cl6 108.87(7) . .
Cl8 Al2 Cl5 110.17(7) . .
Cl7 Al2 Cl5 110.23(7) . .
Cl6 Al2 Cl5 108.78(6) . .
Cl10 Al3 Cl11 112.40(10) . .
Cl10 Al3 Cl12 110.65(10) . .
Cl11 Al3 Cl12 105.84(9) . .
Cl10 Al3 Cl9 108.57(7) . .
Cl11 Al3 Cl9 109.82(7) . .
Cl12 Al3 Cl9 109.52(7) . .

loop_
_geom_bond_atom_site_label_1
_geom_bond_atom_site_label_2
_geom_bond_distance
_geom_bond_site_symmetry_2
As1 C2 1.906(4) .
As1 C3 1.910(4) .
As1 C1 1.912(4) .
As1 P1 2.3106(10) .
As2 C5 1.906(4) .
As2 C4 1.907(4) .
As2 C6 1.922(4) .
As2 P2 2.3199(9) .
P1 C11 1.831(3) .
P1 P2 2.2271(12) .
P2 C21 1.832(3) .
C11 C16 1.376(5) .
C11 C12 1.389(5) .
C12 C13 1.387(5) .
C13 C14 1.372(6) .
C14 C15 1.370(7) .
C15 C16 1.377(6) .
C21 C26 1.388(5) .
C21 C22 1.388(5) .
C22 C23 1.387(5) .
C23 C24 1.376(6) .
C24 C25 1.370(6) .
C25 C26 1.383(5) .
As3 C9 1.903(4) .
As3 C8 1.915(4) .
As3 C7 1.918(4) .
As3 P3 2.3118(10) .
P3 C31 1.829(4) .
P3 P3 2.2215(18) 3_666
C31 C36 1.381(6) .
C31 C32 1.392(5) .
C32 C33 1.379(6) .
C33 C34 1.383(7) .
C34 C35 1.373(7) .
C35 C36 1.374(7) .
Cl1 Al1 2.1302(15) .
Cl2 Al1 2.1163(15) .
Cl3 Al1 2.1321(14) .
Cl4 Al1 2.1269(15) .
Cl5 Al2 2.1264(15) .
Cl6 Al2 2.1261(14) .
Cl7 Al2 2.1221(16) .
Cl8 Al2 2.1083(16) .
Cl9 Al3 2.1312(14) .
Cl10 Al3 2.0966(17) .
Cl11 Al3 2.1025(16) .
Cl12 Al3 2.1101(17) .

loop_
_geom_torsion_atom_site_label_1
_geom_torsion_atom_site_label_2
_geom_torsion_atom_site_label_3
_geom_torsion_atom_site_label_4
_geom_torsion
_geom_torsion_site_symmetry_1
_geom_torsion_site_symmetry_3
_geom_torsion_site_symmetry_4
C2 As1 P1 C11 -171.12(18) . . .
C3 As1 P1 C11 67.7(2) . . .
C1 As1 P1 C11 -52.10(17) . . .
C2 As1 P1 P2 88.75(15) . . .
C3 As1 P1 P2 -32.45(19) . . .
C1 As1 P1 P2 -152.23(14) . . .
C11 P1 P2 C21 172.32(15) . . .
As1 P1 P2 C21 -86.98(11) . . .
C11 P1 P2 As2 72.66(11) . . .
As1 P1 P2 As2 173.36(3) . . .
C5 As2 P2 C21 164.86(17) . . .
C4 As2 P2 C21 48.64(18) . . .
C6 As2 P2 C21 -71.9(2) . . .
C5 As2 P2 P1 -92.64(13) . . .
C4 As2 P2 P1 151.14(15) . . .
C6 As2 P2 P1 30.60(18) . . .
P2 P1 C11 C16 -145.8(3) . . .
As1 P1 C11 C16 115.0(3) . . .
P2 P1 C11 C12 31.6(3) . . .
As1 P1 C11 C12 -67.6(3) . . .
C16 C11 C12 C13 -0.5(6) . . .
P1 C11 C12 C13 -177.8(3) . . .
C11 C12 C13 C14 -0.1(6) . . .
C12 C13 C14 C15 0.1(8) . . .
C13 C14 C15 C16 0.5(10) . . .
C12 C11 C16 C15 1.1(8) . . .
P1 C11 C16 C15 178.7(5) . . .
C14 C15 C16 C11 -1.2(10) . . .
P1 P2 C21 C26 162.7(3) . . .
As2 P2 C21 C26 -100.8(3) . . .
P1 P2 C21 C22 -16.8(4) . . .
As2 P2 C21 C22 79.7(3) . . .
C26 C21 C22 C23 -0.5(6) . . .
P2 C21 C22 C23 178.9(3) . . .
C21 C22 C23 C24 1.2(7) . . .
C22 C23 C24 C25 -0.6(7) . . .
C23 C24 C25 C26 -0.5(7) . . .
C24 C25 C26 C21 1.1(6) . . .
C22 C21 C26 C25 -0.6(6) . . .
P2 C21 C26 C25 179.9(3) . . .
C9 As3 P3 C31 -165.01(19) . . .
C8 As3 P3 C31 74.55(19) . . .
C7 As3 P3 C31 -46.56(18) . . .
C9 As3 P3 P3 93.94(15) . . 3_666
C8 As3 P3 P3 -26.51(16) . . 3_666
C7 As3 P3 P3 -147.62(14) . . 3_666
P3 P3 C31 C36 -154.5(3) 3_666 . .
As3 P3 C31 C36 107.8(4) . . .
P3 P3 C31 C32 26.3(4) 3_666 . .
As3 P3 C31 C32 -71.3(3) . . .
C36 C31 C32 C33 1.5(6) . . .
P3 C31 C32 C33 -179.5(3) . . .
C31 C32 C33 C34 -1.3(7) . . .
C32 C33 C34 C35 -0.1(8) . . .
C33 C34 C35 C36 1.3(10) . . .
C34 C35 C36 C31 -1.1(10) . . .
C32 C31 C36 C35 -0.3(8) . . .
P3 C31 C36 C35 -179.5(5) . . .
As3 P3 P3 As3 180.0 . 3_666 3_666
As3 P3 P3 C31 -79.71(12) . 3_666 3_666
C31 P3 P3 C31 180.0 . 3_666 3_666
